data_7027605
loop_
_publ_author_name
'Henderson, William'
'Koh, Lip L.'
'Ranford, John D.'
'Robinson, Ward T.'
'Svensson, Jan O.'
'Vittal, Jagadese J.'
'Wang, Yu M.'
'Xu, Yan'

_publ_section_title
;
 Clusters in bis-tridentate tethered domains of an iron chelating
 drug&#x200A;&#x2020;
;
_journal_issue 19
_journal_name_full 'Journal of the Chemical Society, Dalton Transactions'
_journal_page_first 3341
_journal_paper_doi 10.1039/a904728j
_journal_year 1999
_chemical_formula_sum 'C44 H56 Cl2 Fe2 N12 O14'
_chemical_formula_weight 1159.61
_chemical_name_systematic
; 
 ? 
;
_space_group_IT_number 2
_symmetry_cell_setting triclinic
_symmetry_space_group_name_Hall '-P 1'
_symmetry_space_group_name_H-M 'P -1'
_atom_sites_solution_hydrogens geom
_atom_sites_solution_primary direct
_atom_sites_solution_secondary difmap
_audit_creation_method SHELXL-97
_cell_angle_alpha 72.145(1)
_cell_angle_beta 85.219(1)
_cell_angle_gamma 87.090(1)
_cell_formula_units_Z 2
_cell_length_a 11.9265(3)
_cell_length_b 13.6996(3)
_cell_length_c 18.6798(2)
_cell_measurement_reflns_used 4849
_cell_measurement_temperature 293(2)
_cell_measurement_theta_max 0.9044
_cell_measurement_theta_min 0.7385
_cell_volume 2893.93(10)
_computing_cell_refinement 'SAINT (Siemens, 1996)'
_computing_data_collection 'SMART (Siemens, 1996)'
_computing_data_reduction 'SAINT (Siemens, 1996)'
_computing_molecular_graphics 'SHELXTL (Siemens, 1996)'
_computing_publication_material 'SHELXTL (Siemens, 1996)'
_computing_structure_refinement 'SHELXTL (Siemens, 1996)'
_computing_structure_solution 'SHELXS-86 (Sheldrick, 1990)'
_diffrn_ambient_temperature 293(2)
_diffrn_measured_fraction_theta_full 0.944
_diffrn_measured_fraction_theta_max 0.944
_diffrn_measurement_device 'Siemens SMART CCD System'
_diffrn_measurement_method 'frames \w scans'
_diffrn_radiation_monochromator graphite
_diffrn_radiation_source 'fine-focus sealed tube'
_diffrn_radiation_type MoK\a
_diffrn_radiation_wavelength 0.71073
_diffrn_reflns_av_R_equivalents 0.0335
_diffrn_reflns_av_sigmaI/netI 0.0682
_diffrn_reflns_limit_h_max 14
_diffrn_reflns_limit_h_min -14
_diffrn_reflns_limit_k_max 16
_diffrn_reflns_limit_k_min -15
_diffrn_reflns_limit_l_max 22
_diffrn_reflns_limit_l_min -15
_diffrn_reflns_number 14448
_diffrn_reflns_theta_full 25.00
_diffrn_reflns_theta_max 25.00
_diffrn_reflns_theta_min 2.20
_exptl_absorpt_coefficient_mu 0.661
_exptl_absorpt_correction_T_max 25.0
_exptl_absorpt_correction_T_min 2.20
_exptl_absorpt_correction_type 'semiempirical(Sheldrick, 1996)'
_exptl_absorpt_process_details SADABS
_exptl_crystal_colour 'dark red'
_exptl_crystal_density_diffrn 1.331
_exptl_crystal_density_meas ?
_exptl_crystal_density_method 'not measured'
_exptl_crystal_description 'rectangular thin plates'
_exptl_crystal_F_000 1204
_exptl_crystal_size_max 0.28
_exptl_crystal_size_mid 0.18
_exptl_crystal_size_min 0.13
_refine_diff_density_max 0.823
_refine_diff_density_min -0.451
_refine_diff_density_rms 0.102
_refine_ls_extinction_coef 0.0020(9)
_refine_ls_extinction_expression Fc^*^=kFc[1+0.001xFc^2^\l^3^/sin(2\q)]^-1/4^
_refine_ls_extinction_method SHELXL
_refine_ls_goodness_of_fit_ref 1.057
_refine_ls_hydrogen_treatment mixed
_refine_ls_matrix_type full
_refine_ls_number_parameters 683
_refine_ls_number_reflns 9630
_refine_ls_number_restraints 0
_refine_ls_restrained_S_all 1.057
_refine_ls_R_factor_all 0.1308
_refine_ls_R_factor_gt 0.0889
_refine_ls_shift/su_max 0.000
_refine_ls_shift/su_mean 0.000
_refine_ls_structure_factor_coef Fsqd
_refine_ls_weighting_details 'calc w=1/[\s^2^(Fo^2^)+(0.1228P)^2^+8.5245P] where P=(Fo^2^+2Fc^2^)/3'
_refine_ls_weighting_scheme calc
_refine_ls_wR_factor_gt 0.2311
_refine_ls_wR_factor_ref 0.2608
_reflns_number_gt 6497
_reflns_number_total 9630
_reflns_threshold_expression >2sigma(I)
_cod_data_source_file 904728jsup1.cif
_cod_data_source_block Complex2
_cod_depositor_comments
;
The following automatic conversions were performed:

'_symmetry_cell_setting' value 'Triclinic' changed to 'triclinic'
according to /home/saulius/struct/CIF-dictionaries/cif_core.dic
dictionary named 'cif_core.dic' version 2.4.2 from 2011-04-26.

Automatic conversion script
Id: cif_fix_values 1891 2012-01-12 08:04:46Z andrius 

The following automatic conversions were performed:

'_exptl_crystal_density_meas' value 'not measured' was changed to '?'
- the value is perceived as not measured.

Automatic conversion script
Id: cif_fix_values 3008 2015-01-20 13:52:24Z robertas 
;
_cod_original_cell_volume 2893.9(1)
_cod_original_sg_symbol_H-M P-1
_cod_database_code 7027605

loop_
_symmetry_equiv_pos_as_xyz
'x, y, z'
'-x, -y, -z'

loop_
_atom_site_label
_atom_site_type_symbol
_atom_site_fract_x
_atom_site_fract_y
_atom_site_fract_z
_atom_site_U_iso_or_equiv
_atom_site_adp_type
_atom_site_occupancy
_atom_site_symmetry_multiplicity
_atom_site_calc_flag
_atom_site_refinement_flags
Fe1 Fe 0.26590(9) 0.81472(7) 0.17249(5) 0.0485(3) Uani 1 1 d .
Fe1A Fe 0.25178(7) 0.22377(6) 0.47626(5) 0.0405(3) Uani 1 1 d .
O1 O 0.2988(5) 0.9557(3) 0.1188(3) 0.0578(13) Uani 1 1 d .
C1 C 0.3222(6) 1.0075(5) 0.0482(4) 0.0476(16) Uani 1 1 d .
C2 C 0.3090(7) 1.1157(5) 0.0280(4) 0.0575(19) Uani 1 1 d .
N3 N 0.3333(6) 1.1741(5) -0.0419(4) 0.0676(19) Uani 1 1 d .
C4 C 0.3708(7) 1.1318(6) -0.0951(5) 0.066(2) Uani 1 1 d .
H4 H 0.3892 1.1750 -0.1434 0.079 Uiso 1 1 calc R
C5 C 0.3840(6) 1.0282(6) -0.0826(4) 0.0518(18) Uani 1 1 d .
C6 C 0.3596(6) 0.9626(5) -0.0077(4) 0.0449(16) Uani 1 1 d .
C7 C 0.3732(6) 0.8533(5) 0.0082(4) 0.0494(17) Uani 1 1 d .
H7 H 0.4089 0.8276 -0.0287 0.059 Uiso 1 1 calc R
N1 N 0.3382(5) 0.7894(4) 0.0714(3) 0.0497(14) Uani 1 1 d .
N2 N 0.3576(6) 0.6855(4) 0.0803(3) 0.0639(18) Uani 1 1 d .
H2 H 0.3973 0.6636 0.0475 0.077 Uiso 1 1 calc R
C8 C 0.3103(7) 0.6229(6) 0.1431(4) 0.060(2) Uani 1 1 d .
O8 O 0.2513(5) 0.6586(4) 0.1890(3) 0.0646(15) Uani 1 1 d .
C9 C 0.3323(8) 0.5115(5) 0.1558(5) 0.069(2) Uani 1 1 d .
H9A H 0.4037 0.4928 0.1783 0.082 Uiso 1 1 calc R
H9B H 0.3396 0.4988 0.1073 0.082 Uiso 1 1 calc R
C10 C 0.2635(10) 1.1657(7) 0.0853(5) 0.091(3) Uani 1 1 d .
H10A H 0.2603 1.2387 0.0625 0.137 Uiso 1 1 calc R
H10B H 0.3117 1.1488 0.1263 0.137 Uiso 1 1 calc R
H10C H 0.1892 1.1417 0.1039 0.137 Uiso 1 1 calc R
C11 C 0.4242(8) 0.9867(7) -0.1464(5) 0.072(2) Uani 1 1 d .
H11A H 0.4373 1.0434 -0.1921 0.086 Uiso 1 1 calc R
H11B H 0.4951 0.9495 -0.1350 0.086 Uiso 1 1 calc R
C12 C 0.2432(7) 0.4422(5) 0.2056(5) 0.061(2) Uani 1 1 d .
H12A H 0.1697 0.4650 0.1871 0.073 Uiso 1 1 calc R
H12B H 0.2426 0.4464 0.2566 0.073 Uiso 1 1 calc R
O2 O 0.3460(6) 0.9209(6) -0.1587(4) 0.096(2) Uani 1 1 d .
H2A H 0.2848 0.9510 -0.1658 0.144 Uiso 1 1 calc R
O1'A O 0.1828(4) 0.2331(4) 0.5716(3) 0.0545(13) Uani 1 1 d .
C1'A C 0.0976(5) 0.2874(5) 0.5905(4) 0.0443(16) Uani 1 1 d .
C2'A C 0.0948(6) 0.3001(6) 0.6630(4) 0.0533(18) Uani 1 1 d .
N3'A N 0.0126(5) 0.3541(5) 0.6870(4) 0.0630(17) Uani 1 1 d .
C4'A C -0.0710(6) 0.3955(6) 0.6424(5) 0.060(2) Uani 1 1 d .
H4'A H -0.1282 0.4323 0.6605 0.072 Uiso 1 1 calc R
C5'A C -0.0769(6) 0.3868(5) 0.5719(4) 0.0466(16) Uani 1 1 d .
C6'A C 0.0109(5) 0.3321(4) 0.5440(4) 0.0406(15) Uani 1 1 d .
C7'A C 0.0120(5) 0.3249(5) 0.4688(4) 0.0442(16) Uani 1 1 d .
H7'A H -0.0505 0.3509 0.4417 0.053 Uiso 1 1 calc R
N1'A N 0.0931(4) 0.2849(4) 0.4362(3) 0.0414(12) Uani 1 1 d .
N2'A N 0.0809(5) 0.2916(4) 0.3615(3) 0.0489(14) Uani 1 1 d .
H2'A H 0.0232 0.3179 0.3370 0.059 Uiso 1 1 calc R
C8'A C 0.1710(6) 0.2517(5) 0.3335(4) 0.0474(16) Uani 1 1 d .
O8'A O 0.2546(4) 0.2117(3) 0.3715(3) 0.0517(12) Uani 1 1 d .
C9'A C 0.1755(7) 0.2573(6) 0.2526(4) 0.060(2) Uani 1 1 d .
H9'1 H 0.1029 0.2807 0.2329 0.072 Uiso 1 1 calc R
H9'2 H 0.1917 0.1895 0.2477 0.072 Uiso 1 1 calc R
C10B C 0.1869(7) 0.2542(8) 0.7139(5) 0.080(3) Uani 1 1 d .
H10D H 0.1721 0.2696 0.7607 0.120 Uiso 1 1 calc R
H10E H 0.2576 0.2823 0.6902 0.120 Uiso 1 1 calc R
H10F H 0.1901 0.1811 0.7236 0.120 Uiso 1 1 calc R
C11B C -0.1755(6) 0.4338(6) 0.5274(5) 0.061(2) Uani 1 1 d .
H11C H -0.2205 0.4746 0.5539 0.073 Uiso 1 1 calc R
H11D H -0.1481 0.4795 0.4790 0.073 Uiso 1 1 calc R
C12B C 0.2665(7) 0.3309(5) 0.2064(4) 0.062(2) Uani 1 1 d .
H12C H 0.3385 0.3079 0.2271 0.075 Uiso 1 1 calc R
H12D H 0.2718 0.3282 0.1549 0.075 Uiso 1 1 calc R
O2'A O -0.2451(4) 0.3597(4) 0.5151(3) 0.0552(12) Uani 1 1 d .
H2'1 H -0.2629 0.3170 0.5555 0.083 Uiso 1 1 calc R
O1' O 0.1057(4) 0.8356(4) 0.1693(3) 0.0583(13) Uani 1 1 d .
C1' C 0.0446(6) 0.8981(6) 0.1981(4) 0.0537(18) Uani 1 1 d .
C2' C -0.0506(7) 0.9476(7) 0.1592(4) 0.070(2) Uani 1 1 d .
N3' N -0.1193(6) 1.0099(7) 0.1842(5) 0.083(2) Uani 1 1 d .
C4' C -0.0973(8) 1.0297(8) 0.2467(7) 0.091(3) Uani 1 1 d .
H4' H -0.1446 1.0767 0.2621 0.109 Uiso 1 1 calc R
C5' C -0.0083(6) 0.9853(6) 0.2914(5) 0.061(2) Uani 1 1 d .
C6' C 0.0643(6) 0.9156(5) 0.2661(4) 0.0459(16) Uani 1 1 d .
C7' C 0.1550(5) 0.8649(5) 0.3104(4) 0.0448(16) Uani 1 1 d .
H7' H 0.1555 0.8666 0.3597 0.054 Uiso 1 1 calc R
N1' N 0.2360(4) 0.8169(4) 0.2839(3) 0.0407(12) Uani 1 1 d .
N2' N 0.3191(5) 0.7698(4) 0.3317(3) 0.0431(13) Uani 1 1 d .
H2' H 0.3138 0.7553 0.3800 0.052 Uiso 1 1 calc R
C8' C 0.4072(6) 0.7514(4) 0.2904(4) 0.0441(16) Uani 1 1 d .
O8' O 0.4124(4) 0.7767(4) 0.2188(3) 0.0591(13) Uani 1 1 d .
C9' C 0.5104(6) 0.6998(5) 0.3292(4) 0.0498(17) Uani 1 1 d .
H9'3 H 0.4930 0.6772 0.3833 0.060 Uiso 1 1 calc R
H9'4 H 0.5702 0.7488 0.3182 0.060 Uiso 1 1 calc R
C10' C -0.0770(9) 0.9251(10) 0.0876(5) 0.105(4) Uani 1 1 d .
H10G H -0.1431 0.9638 0.0682 0.158 Uiso 1 1 calc R
H10H H -0.0899 0.8532 0.0988 0.158 Uiso 1 1 calc R
H10I H -0.0146 0.9440 0.0507 0.158 Uiso 1 1 calc R
C11' C 0.0137(8) 1.0164(6) 0.3602(5) 0.078(3) Uani 1 1 d .
H11E H 0.0920 1.0341 0.3575 0.094 Uiso 1 1 calc R
H11F H -0.0326 1.0763 0.3612 0.094 Uiso 1 1 calc R
C12' C 0.5507(6) 0.6079(5) 0.3033(4) 0.0531(18) Uani 1 1 d .
H12E H 0.6252 0.5863 0.3204 0.064 Uiso 1 1 calc R
H12F H 0.5567 0.6287 0.2487 0.064 Uiso 1 1 calc R
O2' O -0.0106(5) 0.9370(5) 0.4251(4) 0.0747(16) Uani 1 1 d .
H2'2 H -0.0783 0.9266 0.4298 0.112 Uiso 1 1 calc R
O1A O 0.2588(4) 0.0738(3) 0.5099(3) 0.0536(13) Uani 1 1 d .
C1A C 0.3226(5) 0.0043(4) 0.5537(4) 0.0391(14) Uani 1 1 d .
C2A C 0.2932(5) -0.1000(5) 0.5702(4) 0.0436(16) Uani 1 1 d .
N3A N 0.3538(5) -0.1727(4) 0.6175(3) 0.0483(14) Uani 1 1 d .
C4A C 0.4422(6) -0.1510(5) 0.6510(4) 0.0522(18) Uani 1 1 d .
H4A H 0.4785 -0.2040 0.6859 0.063 Uiso 1 1 calc R
C5A C 0.4787(6) -0.0536(5) 0.6349(4) 0.0425(15) Uani 1 1 d .
C6A C 0.4200(5) 0.0269(4) 0.5827(3) 0.0373(14) Uani 1 1 d .
C7A C 0.4681(6) 0.1274(5) 0.5574(4) 0.0417(15) Uani 1 1 d .
H7A H 0.5364 0.1365 0.5748 0.050 Uiso 1 1 calc R
N1A N 0.4189(4) 0.2060(4) 0.5110(3) 0.0386(12) Uani 1 1 d .
N2A N 0.4797(4) 0.2952(4) 0.4875(3) 0.0464(14) Uani 1 1 d .
H2A1 H 0.5482 0.2997 0.4970 0.056 Uiso 1 1 calc R
C8A C 0.4176(6) 0.3718(5) 0.4485(4) 0.0445(16) Uani 1 1 d .
O8A O 0.3159(4) 0.3626(3) 0.4353(3) 0.0490(12) Uani 1 1 d .
C9A C 0.4696(6) 0.4744(5) 0.4179(4) 0.0438(15) Uani 1 1 d .
H9A1 H 0.5459 0.4691 0.4332 0.053 Uiso 1 1 calc R
H9A2 H 0.4276 0.5222 0.4398 0.053 Uiso 1 1 calc R
C10A C 0.2008(6) -0.1326(5) 0.5349(5) 0.0570(19) Uani 1 1 d .
H10J H 0.1950 -0.2059 0.5539 0.085 Uiso 1 1 calc R
H10K H 0.2165 -0.1124 0.4812 0.085 Uiso 1 1 calc R
H10L H 0.1312 -0.1008 0.5468 0.085 Uiso 1 1 calc R
C11A C 0.5773(6) -0.0350(5) 0.6737(4) 0.0521(18) Uani 1 1 d .
H11G H 0.5562 0.0185 0.6968 0.063 Uiso 1 1 calc R
H11H H 0.5940 -0.0971 0.7138 0.063 Uiso 1 1 calc R
C12A C 0.4722(6) 0.5168(5) 0.3330(4) 0.0483(17) Uani 1 1 d .
H12G H 0.3967 0.5387 0.3180 0.058 Uiso 1 1 calc R
H12H H 0.4977 0.4634 0.3109 0.058 Uiso 1 1 calc R
O2A O 0.6742(5) -0.0064(4) 0.6266(3) 0.0694(15) Uani 1 1 d .
H2A2 H 0.6917 -0.0503 0.6058 0.104 Uiso 1 1 calc R
Cl1 Cl 0.2893(5) 0.6338(4) 0.6342(3) 0.0993(16) Uani 0.50 1 d P
Cl2 Cl 0.5243(13) 0.6090(11) -0.0118(8) 0.111(4) Uani 0.25 1 d P
Cl3 Cl -0.0957(11) 0.3914(11) 0.2717(8) 0.103(4) Uani 0.25 1 d P
Cl4 Cl 0.0437(11) 0.4020(10) 0.8175(8) 0.112(2) Uiso 0.25 1 d P
Cl5 Cl 0.4318(12) 0.7205(11) -0.1576(8) 0.112(2) Uiso 0.25 1 d P
Cl6 Cl -0.0867(15) 0.4310(13) 0.2869(10) 0.112(2) Uiso 0.25 1 d P
Cl7 Cl 0.4704(14) 0.6110(14) -0.0315(10) 0.112(2) Uiso 0.25 1 d P
O1S O 0.0126(13) 0.3678(12) 0.8363(6) 0.082(3) Uiso 0.20 1 d PG
O2S O 0.7670(9) 0.6276(11) 0.1036(6) 0.082(3) Uiso 0.20 1 d PG
O3S O 0.7390(9) 0.6194(11) 0.1161(6) 0.082(3) Uiso 0.20 1 d PG
O4S O 0.3598(13) 0.5618(16) -0.1940(7) 0.082(3) Uiso 0.20 1 d PG
O5S O -0.0975(15) 0.3706(14) 0.9544(7) 0.082(3) Uiso 0.20 1 d PG
O6S O 0.6896(9) 0.6105(9) 0.0631(6) 0.082(3) Uiso 0.20 1 d PG
O7S O -0.1128(16) 0.5722(15) 0.9737(7) 0.082(3) Uiso 0.20 1 d PG
O8S O 0.3846(12) 0.7145(14) -0.1685(6) 0.082(3) Uiso 0.20 1 d PG
O9S O 0.5151(10) 0.6539(9) -0.0312(6) 0.082(3) Uiso 0.20 1 d PG
O10S O 0.4752(12) 0.7566(12) -0.1617(6) 0.082(3) Uiso 0.20 1 d PG

loop_
_atom_site_aniso_label
_atom_site_aniso_U_11
_atom_site_aniso_U_22
_atom_site_aniso_U_33
_atom_site_aniso_U_23
_atom_site_aniso_U_13
_atom_site_aniso_U_12
Fe1 0.0559(6) 0.0462(6) 0.0383(6) -0.0090(4) 0.0043(4) 0.0085(5)
Fe1A 0.0357(5) 0.0309(5) 0.0493(6) -0.0059(4) 0.0009(4) 0.0054(4)
O1 0.084(4) 0.044(3) 0.043(3) -0.013(2) 0.003(3) 0.009(2)
C1 0.053(4) 0.046(4) 0.042(4) -0.013(3) 0.000(3) 0.002(3)
C2 0.082(6) 0.041(4) 0.051(4) -0.016(3) -0.007(4) 0.002(4)
N3 0.092(5) 0.044(4) 0.058(4) -0.003(3) 0.000(4) -0.002(3)
C4 0.082(6) 0.050(5) 0.057(5) -0.004(4) 0.005(4) -0.010(4)
C5 0.050(4) 0.057(4) 0.044(4) -0.008(3) 0.003(3) -0.005(3)
C6 0.045(4) 0.050(4) 0.035(4) -0.007(3) 0.000(3) -0.001(3)
C7 0.060(4) 0.049(4) 0.038(4) -0.014(3) 0.001(3) 0.007(3)
N1 0.063(4) 0.037(3) 0.044(3) -0.008(3) 0.005(3) 0.005(3)
N2 0.092(5) 0.043(3) 0.051(4) -0.013(3) 0.020(3) 0.007(3)
C8 0.076(5) 0.045(4) 0.057(5) -0.015(4) 0.000(4) 0.009(4)
O8 0.088(4) 0.044(3) 0.055(3) -0.011(2) 0.022(3) 0.003(3)
C9 0.097(7) 0.042(4) 0.060(5) -0.013(4) 0.014(5) 0.003(4)
C10 0.142(10) 0.053(5) 0.078(6) -0.026(5) 0.005(6) 0.015(5)
C11 0.092(7) 0.067(5) 0.051(5) -0.010(4) 0.003(4) -0.022(5)
C12 0.077(5) 0.043(4) 0.060(5) -0.014(4) 0.011(4) -0.001(4)
O2 0.093(5) 0.118(6) 0.087(5) -0.045(4) -0.027(4) 0.034(4)
O1'A 0.046(3) 0.061(3) 0.047(3) -0.006(2) 0.001(2) 0.018(2)
C1'A 0.043(4) 0.039(4) 0.046(4) -0.008(3) 0.010(3) -0.006(3)
C2'A 0.043(4) 0.059(4) 0.058(5) -0.019(4) 0.002(3) -0.008(3)
N3'A 0.052(4) 0.079(5) 0.066(4) -0.036(4) 0.001(3) -0.001(3)
C4'A 0.051(5) 0.059(5) 0.076(6) -0.034(4) 0.011(4) -0.003(4)
C5'A 0.043(4) 0.035(3) 0.063(5) -0.020(3) 0.008(3) -0.001(3)
C6'A 0.040(4) 0.028(3) 0.050(4) -0.008(3) 0.006(3) 0.001(3)
C7'A 0.038(4) 0.032(3) 0.059(4) -0.008(3) -0.005(3) 0.004(3)
N1'A 0.038(3) 0.040(3) 0.042(3) -0.008(2) 0.004(2) 0.000(2)
N2'A 0.051(3) 0.045(3) 0.047(3) -0.007(3) -0.009(3) 0.006(3)
C8'A 0.057(4) 0.033(3) 0.051(4) -0.012(3) 0.001(3) -0.002(3)
O8'A 0.052(3) 0.045(3) 0.054(3) -0.014(2) -0.002(2) 0.015(2)
C9'A 0.083(6) 0.049(4) 0.049(4) -0.017(3) 0.003(4) -0.006(4)
C10B 0.062(5) 0.115(8) 0.065(6) -0.030(5) -0.005(4) -0.007(5)
C11B 0.043(4) 0.054(4) 0.087(6) -0.029(4) 0.003(4) 0.008(3)
C12B 0.091(6) 0.041(4) 0.055(5) -0.017(3) 0.005(4) 0.001(4)
O2'A 0.047(3) 0.056(3) 0.062(3) -0.018(3) 0.002(2) -0.004(2)
O1' 0.054(3) 0.070(3) 0.053(3) -0.024(3) -0.005(2) 0.012(3)
C1' 0.048(4) 0.054(4) 0.053(4) -0.006(3) -0.002(3) 0.001(3)
C2' 0.063(5) 0.084(6) 0.051(5) -0.006(4) -0.007(4) 0.017(5)
N3' 0.071(5) 0.104(6) 0.074(5) -0.026(5) -0.023(4) 0.033(4)
C4' 0.069(6) 0.084(7) 0.121(9) -0.037(6) -0.013(6) 0.040(5)
C5' 0.052(5) 0.064(5) 0.068(5) -0.025(4) 0.004(4) 0.010(4)
C6' 0.041(4) 0.041(4) 0.053(4) -0.011(3) -0.001(3) 0.003(3)
C7' 0.041(4) 0.045(4) 0.046(4) -0.012(3) 0.005(3) 0.001(3)
N1' 0.041(3) 0.040(3) 0.037(3) -0.006(2) 0.000(2) 0.002(2)
N2' 0.054(3) 0.041(3) 0.032(3) -0.009(2) -0.002(3) 0.008(3)
C8' 0.050(4) 0.027(3) 0.051(4) -0.005(3) -0.003(3) 0.003(3)
O8' 0.052(3) 0.067(3) 0.046(3) -0.004(2) 0.009(2) 0.016(2)
C9' 0.044(4) 0.037(4) 0.062(5) -0.007(3) 0.002(3) -0.003(3)
C10' 0.090(7) 0.164(11) 0.050(5) -0.017(6) -0.018(5) 0.032(7)
C11' 0.076(6) 0.057(5) 0.092(7) -0.020(5) 0.023(5) 0.018(4)
C12' 0.051(4) 0.035(4) 0.062(5) -0.003(3) 0.008(3) 0.010(3)
O2' 0.062(4) 0.076(4) 0.086(4) -0.026(3) 0.003(3) -0.001(3)
O1A 0.051(3) 0.030(2) 0.074(3) -0.005(2) -0.020(2) 0.006(2)
C1A 0.041(4) 0.031(3) 0.044(4) -0.010(3) -0.001(3) 0.008(3)
C2A 0.042(4) 0.034(3) 0.051(4) -0.010(3) 0.004(3) 0.003(3)
N3A 0.053(3) 0.036(3) 0.052(3) -0.008(3) -0.003(3) 0.007(3)
C4A 0.063(5) 0.034(4) 0.050(4) -0.001(3) -0.003(4) 0.012(3)
C5A 0.050(4) 0.037(3) 0.038(3) -0.008(3) -0.005(3) 0.008(3)
C6A 0.042(4) 0.033(3) 0.035(3) -0.011(3) 0.007(3) 0.004(3)
C7A 0.042(4) 0.040(4) 0.043(4) -0.013(3) -0.006(3) 0.012(3)
N1A 0.036(3) 0.034(3) 0.044(3) -0.011(2) 0.003(2) -0.001(2)
N2A 0.038(3) 0.037(3) 0.056(4) -0.002(3) -0.008(3) -0.003(2)
C8A 0.047(4) 0.036(3) 0.050(4) -0.011(3) -0.004(3) 0.002(3)
O8A 0.044(3) 0.030(2) 0.066(3) -0.004(2) -0.006(2) 0.0036(19)
C9A 0.044(4) 0.035(3) 0.050(4) -0.009(3) 0.000(3) -0.002(3)
C10A 0.058(5) 0.039(4) 0.074(5) -0.017(4) -0.008(4) 0.004(3)
C11A 0.054(4) 0.046(4) 0.051(4) -0.009(3) -0.004(3) 0.011(3)
C12A 0.056(4) 0.038(4) 0.045(4) -0.007(3) 0.000(3) 0.003(3)
O2A 0.067(4) 0.059(3) 0.087(4) -0.030(3) -0.009(3) 0.009(3)
Cl1 0.103(4) 0.069(3) 0.121(4) -0.021(3) -0.012(3) 0.002(3)
Cl2 0.129(12) 0.094(8) 0.103(10) -0.026(7) -0.001(8) 0.021(8)
Cl3 0.091(8) 0.127(11) 0.105(9) -0.054(8) -0.026(6) 0.016(7)

loop_
_atom_type_symbol
_atom_type_description
_atom_type_scat_dispersion_real
_atom_type_scat_dispersion_imag
_atom_type_scat_source
C C 0.0033 0.0016 'International Tables Vol C Tables 4.2.6.8 and 6.1.1.4'
H H 0.0000 0.0000 'International Tables Vol C Tables 4.2.6.8 and 6.1.1.4'
N N 0.0061 0.0033 'International Tables Vol C Tables 4.2.6.8 and 6.1.1.4'
O O 0.0106 0.0060 'International Tables Vol C Tables 4.2.6.8 and 6.1.1.4'
Cl Cl 0.1484 0.1585 'International Tables Vol C Tables 4.2.6.8 and 6.1.1.4'
Fe Fe 0.3463 0.8444 'International Tables Vol C Tables 4.2.6.8 and 6.1.1.4'

loop_
_geom_angle_atom_site_label_1
_geom_angle_atom_site_label_2
_geom_angle_atom_site_label_3
_geom_angle
O1' Fe1 O1 94.4(2)
O1' Fe1 O8' 157.3(2)
O1 Fe1 O8' 97.1(2)
O1' Fe1 O8 91.1(2)
O1 Fe1 O8 157.5(2)
O8' Fe1 O8 85.7(2)
O1' Fe1 N1' 84.1(2)
O1 Fe1 N1' 102.7(2)
O8' Fe1 N1' 74.3(2)
O8 Fe1 N1' 99.5(2)
O1' Fe1 N1 110.8(2)
O1 Fe1 N1 83.1(2)
O8' Fe1 N1 90.0(2)
O8 Fe1 N1 74.6(2)
N1' Fe1 N1 163.8(2)
O1'A Fe1A O1A 93.8(2)
O1'A Fe1A O8A 99.7(2)
O1A Fe1A O8A 154.8(2)
O1'A Fe1A O8'A 155.9(2)
O1A Fe1A O8'A 85.7(2)
O8A Fe1A O8'A 90.4(2)
O1'A Fe1A N1A 94.9(2)
O1A Fe1A N1A 82.81(19)
O8A Fe1A N1A 74.95(19)
O8'A Fe1A N1A 108.96(19)
O1'A Fe1A N1'A 83.3(2)
O1A Fe1A N1'A 112.91(19)
O8A Fe1A N1'A 89.88(19)
O8'A Fe1A N1'A 74.8(2)
N1A Fe1A N1'A 164.24(19)
C1 O1 Fe1 135.0(4)
O1 C1 C6 123.9(6)
O1 C1 C2 117.3(6)
C6 C1 C2 118.8(6)
N3 C2 C1 121.2(7)
N3 C2 C10 118.6(7)
C1 C2 C10 120.2(7)
C2 N3 C4 120.3(7)
N3 C4 C5 123.6(7)
C4 C5 C6 117.8(7)
C4 C5 C11 120.2(7)
C6 C5 C11 122.0(7)
C1 C6 C5 118.3(6)
C1 C6 C7 121.9(6)
C5 C6 C7 119.8(6)
N1 C7 C6 122.9(6)
C7 N1 N2 117.4(6)
C7 N1 Fe1 130.6(5)
N2 N1 Fe1 111.7(4)
C8 N2 N1 115.0(6)
O8 C8 N2 120.2(7)
O8 C8 C9 123.3(7)
N2 C8 C9 116.6(7)
C8 O8 Fe1 115.6(5)
C8 C9 C12 115.2(7)
O2 C11 C5 112.1(7)
C9 C12 C12B 110.6(6)
C1'A O1'A Fe1A 133.8(4)
O1'A C1'A C6'A 124.4(6)
O1'A C1'A C2'A 117.0(6)
C6'A C1'A C2'A 118.7(6)
N3'A C2'A C1'A 121.4(7)
N3'A C2'A C10B 118.5(7)
C1'A C2'A C10B 120.1(7)
C2'A N3'A C4'A 119.5(7)
N3'A C4'A C5'A 123.7(7)
C4'A C5'A C6'A 118.1(7)
C4'A C5'A C11B 119.5(6)
C6'A C5'A C11B 122.4(7)
C1'A C6'A C5'A 118.6(6)
C1'A C6'A C7'A 120.9(6)
C5'A C6'A C7'A 120.5(6)
N1'A C7'A C6'A 124.9(6)
C7'A N1'A N2'A 115.8(6)
C7'A N1'A Fe1A 129.2(5)
N2'A N1'A Fe1A 114.6(4)
C8'A N2'A N1'A 110.2(6)
O8'A C8'A N2'A 123.5(6)
O8'A C8'A C9'A 118.7(6)
N2'A C8'A C9'A 117.7(7)
C8'A O8'A Fe1A 116.5(4)
C8'A C9'A C12B 111.0(6)
O2'A C11B C5'A 113.2(6)
C12 C12B C9'A 113.3(7)
C1' O1' Fe1 125.6(5)
O1' C1' C6' 124.0(6)
O1' C1' C2' 117.4(7)
C6' C1' C2' 118.5(7)
N3' C2' C1' 122.4(8)
N3' C2' C10' 118.2(8)
C1' C2' C10' 119.3(8)
C2' N3' C4' 118.7(7)
N3' C4' C5' 125.1(8)
C4' C5' C6' 116.6(8)
C4' C5' C11' 121.4(8)
C6' C5' C11' 121.8(7)
C1' C6' C5' 118.6(7)
C1' C6' C7' 121.8(6)
C5' C6' C7' 119.6(7)
N1' C7' C6' 122.1(6)
C7' N1' N2' 117.4(5)
C7' N1' Fe1 127.0(5)
N2' N1' Fe1 115.3(4)
C8' N2' N1' 108.2(5)
O8' C8' N2' 123.8(6)
O8' C8' C9' 117.4(6)
N2' C8' C9' 118.8(6)
C8' O8' Fe1 115.4(4)
C8' C9' C12' 111.4(6)
O2' C11' C5' 110.2(7)
C9' C12' C12A 113.0(6)
C1A O1A Fe1A 134.8(4)
O1A C1A C6A 123.6(6)
O1A C1A C2A 117.4(6)
C6A C1A C2A 118.9(5)
N3A C2A C1A 118.9(6)
N3A C2A C10A 118.1(6)
C1A C2A C10A 122.9(6)
C2A N3A C4A 122.7(6)
N3A C4A C5A 121.6(6)
C4A C5A C6A 118.3(6)
C4A C5A C11A 118.9(6)
C6A C5A C11A 122.8(6)
C1A C6A C5A 119.2(6)
C1A C6A C7A 122.5(6)
C5A C6A C7A 118.1(6)
N1A C7A C6A 122.2(6)
C7A N1A N2A 115.3(5)
C7A N1A Fe1A 129.8(4)
N2A N1A Fe1A 114.4(4)
C8A N2A N1A 110.2(5)
O8A C8A N2A 123.4(6)
O8A C8A C9A 118.7(6)
N2A C8A C9A 117.8(6)
C8A O8A Fe1A 117.0(4)
C8A C9A C12A 113.3(6)
O2A C11A C5A 114.3(6)
C9A C12A C12' 111.1(6)
O9S Cl2 Cl7 71(2)
O8S Cl5 O10S 144(4)
O8S Cl5 Cl7 115(2)
O10S Cl5 Cl7 97.3(16)
Cl2 Cl7 O9S 46.1(17)
Cl2 Cl7 Cl5 126(2)
O9S Cl7 Cl5 86.4(16)
O3S O6S O2S 17.3
Cl5 O8S O10S 19(2)
Cl2 O9S Cl7 62.4(19)
Cl5 O10S O8S 16.8(17)

loop_
_geom_bond_atom_site_label_1
_geom_bond_atom_site_label_2
_geom_bond_distance
Fe1 O1' 1.920(5)
Fe1 O1 1.927(5)
Fe1 O8' 1.989(5)
Fe1 O8 2.079(5)
Fe1 N1' 2.092(5)
Fe1 N1 2.129(6)
Fe1A O1'A 1.937(5)
Fe1A O1A 1.955(4)
Fe1A O8A 1.987(4)
Fe1A O8'A 2.012(5)
Fe1A N1A 2.127(5)
Fe1A N1'A 2.129(5)
O1 C1 1.305(8)
C1 C6 1.399(9)
C1 C2 1.417(9)
C2 N3 1.323(9)
C2 C10 1.490(11)
N3 C4 1.334(10)
C4 C5 1.368(10)
C5 C6 1.427(9)
C5 C11 1.505(11)
C6 C7 1.438(9)
C7 N1 1.286(8)
N1 N2 1.390(8)
N2 C8 1.323(9)
C8 O8 1.263(9)
C8 C9 1.483(10)
C9 C12 1.514(11)
C11 O2 1.408(10)
C12 C12B 1.532(10)
O1'A C1'A 1.317(8)
C1'A C6'A 1.400(9)
C1'A C2'A 1.415(10)
C2'A N3'A 1.328(9)
C2'A C10B 1.499(11)
N3'A C4'A 1.342(10)
C4'A C5'A 1.365(10)
C5'A C6'A 1.413(9)
C5'A C11B 1.499(10)
C6'A C7'A 1.436(9)
C7'A N1'A 1.288(8)
N1'A N2'A 1.390(7)
N2'A C8'A 1.322(9)
C8'A O8'A 1.274(8)
C8'A C9'A 1.486(10)
C9'A C12B 1.536(10)
C11B O2'A 1.426(9)
O1' C1' 1.307(9)
C1' C6' 1.403(10)
C1' C2' 1.427(10)
C2' N3' 1.316(11)
C2' C10' 1.522(13)
N3' C4' 1.325(12)
C4' C5' 1.400(12)
C5' C6' 1.417(10)
C5' C11' 1.519(12)
C6' C7' 1.435(9)
C7' N1' 1.289(8)
N1' N2' 1.387(7)
N2' C8' 1.311(8)
C8' O8' 1.272(8)
C8' C9' 1.512(9)
C9' C12' 1.523(9)
C11' O2' 1.378(10)
C12' C12A 1.533(9)
O1A C1A 1.306(7)
C1A C6A 1.408(9)
C1A C2A 1.422(8)
C2A N3A 1.337(8)
C2A C10A 1.483(10)
N3A C4A 1.360(9)
C4A C5A 1.361(9)
C5A C6A 1.426(8)
C5A C11A 1.503(10)
C6A C7A 1.444(9)
C7A N1A 1.304(8)
N1A N2A 1.386(7)
N2A C8A 1.312(8)
C8A O8A 1.277(8)
C8A C9A 1.492(9)
C9A C12A 1.510(9)
C11A O2A 1.389(9)
Cl2 O9S 0.620(17)
Cl2 Cl7 0.763(18)
Cl3 Cl6 0.701(16)
Cl4 O1S 0.612(18)
Cl5 O8S 0.632(18)
Cl5 O10S 0.716(19)
Cl5 Cl7 2.44(2)
Cl7 O9S 0.82(2)
O2S O6S 1.3133
O3S O6S 1.2337
O8S O10S 1.2829
